data_7704312
loop_
_publ_author_name
'Lai, Ya-Liang'
'Wang, Xue-Zhi'
'Dai, Rui-Rong'
'Huang, Yong-Liang'
'Zhou, Xian-Chao'
'Zhou, Xiao-Ping'
'Li, Dan'

_publ_section_title
;
 Self-assembly of mixed-valence and heterometallic metallocycles:
 efficient catalysts for the oxidation of alcohols to aldehydes in ambient
 air.
;
_journal_issue 22
_journal_name_full 'Dalton transactions (Cambridge, England : 2003)'
_journal_page_first 7304
_journal_page_last 7308
_journal_paper_doi 10.1039/d0dt01340d
_journal_volume 49
_journal_year 2020
_chemical_formula_moiety 'C33 H36 Cl2 Cu6 N18 O8, Cl O4'
_chemical_formula_sum 'C33 H36 Cl3 Cu6 N18 O12'
_chemical_formula_weight 1364.39
_space_group_crystal_system triclinic
_space_group_IT_number 2
_space_group_name_Hall '-P 1'
_space_group_name_H-M_alt 'P -1'
_atom_sites_solution_hydrogens geom
_atom_sites_solution_primary dual
_audit_creation_date 2019-11-04
_audit_creation_method
;
Olex2 1.2
(compiled 2018.05.29 svn.r3508 for OlexSys, GUI svn.r5506)
;
_audit_update_record
;
2020-02-05 deposited with the CCDC.	2020-05-04 downloaded from the CCDC.
;
_cell_angle_alpha 108.253(2)
_cell_angle_beta 97.505(2)
_cell_angle_gamma 106.236(3)
_cell_formula_units_Z 2
_cell_length_a 9.4929(2)
_cell_length_b 14.9760(5)
_cell_length_c 17.9421(4)
_cell_measurement_reflns_used 12701
_cell_measurement_temperature 100.00(11)
_cell_measurement_theta_max 77.5590
_cell_measurement_theta_min 3.2720
_cell_volume 2258.23(12)
_computing_cell_refinement 'CrysAlisPro 1.171.39.33c (Rigaku OD, 2017)'
_computing_data_collection 'CrysAlisPro 1.171.39.33c (Rigaku OD, 2017)'
_computing_data_reduction 'CrysAlisPro 1.171.39.33c (Rigaku OD, 2017)'
_computing_molecular_graphics 'Olex2 (Dolomanov et al., 2009)'
_computing_publication_material 'Olex2 (Dolomanov et al., 2009)'
_computing_structure_refinement 'ShelXL (Sheldrick, 2015)'
_computing_structure_solution 'ShelXT (Sheldrick, 2015)'
_diffrn_ambient_environment N~2~
_diffrn_ambient_temperature 100.00(11)
_diffrn_detector 'CCD plate'
_diffrn_measured_fraction_theta_full 0.996
_diffrn_measured_fraction_theta_max 0.959
_diffrn_measurement_details
;
List of Runs (angles in degrees, time in seconds):

  # Type    Start    End  Width  t~exp~   \w     \q     \k     \f   Frames
#--------------------------------------------------------------------------
  1  \w    -52.00 -26.00   0.50    1.20    --   -2.20 -75.00-162.00   52
  2  \w    -33.00  55.00   0.50    1.20    --   -2.20  75.00 -35.00  176
  3  \w     -4.00  22.00   0.50    1.20    --   -2.20 -75.00-162.00   52
  4  \w     80.00 152.00   0.50   10.00    --  106.30  75.00 -35.00  144
  5  \w     26.00 131.00   0.50   10.00    --  106.30 -75.00-162.00  210
  6  \w    -27.00  37.00   0.50    1.20    --    2.20  82.00-180.00  128
  7  \w      0.00  25.00   0.50    1.20    --    2.20  82.00   0.00   50
  8  \w    -32.00  33.00   0.50    1.20    --    2.20  82.00 150.00  130
  9  \w    -20.00   5.00   0.50    1.20    --    2.20 -75.00-162.00   50
 10  \w    -26.00   0.00   0.50    1.20    --    2.20  82.00 -90.00   52
 11  \w    -30.00  -4.00   0.50    1.20    --    2.20  82.00   0.00   52
 12  \w    -31.00  36.00   0.50    1.20    --    2.20  82.00  60.00  134
 13  \w     18.00  87.00   0.50   10.00    --  106.30 -82.00 150.00  138
 14  \w     21.00 118.00   0.50   10.00    --  106.30 -82.00 -30.00  194
 15  \w     34.00 130.00   0.50   10.00    --  106.30 -38.00-180.00  192
 16  \w     18.00  69.00   0.50   10.00    --  106.30 -82.00 -90.00  102
 17  \w     82.00 141.00   0.50   10.00    --  106.30 -82.00 -90.00  118
 18  \w     84.00 196.00   0.50   10.00    --  106.30  38.00  30.00  224
 19  \w     99.00 125.00   0.50   10.00    --  106.30  82.00-180.00   52
 20  \w    149.00 174.00   0.50   10.00    --  106.30  38.00-150.00   50
 21  \w     98.00 137.00   0.50   10.00    --  106.30 -82.00-150.00   78
 22  \w    100.00 125.00   0.50   10.00    --  106.30 -57.00  90.00   50
 23  \w     26.00  75.00   0.50   10.00    --  106.30 -57.00  90.00   98
 24  \w    137.00 194.00   0.50   10.00    --  106.30  82.00-180.00  114
 25  \w     88.00 113.00   0.50   10.00    --  106.30 -82.00 150.00   50
 26  \w     49.00  74.00   0.50   10.00    --  106.30 -82.00   0.00   50
 27  \w    107.00 133.00   0.50   10.00    --  106.30 -82.00   0.00   52
 28  \w     17.00 139.00   0.50   10.00    --  106.30 -19.00  60.00  244
 29  \w     32.00 109.00   0.50   10.00    --  106.30 -82.00  90.00  154
 30  \w     20.00 128.00   0.50   10.00    --  106.30 -38.00   0.00  216
;
_diffrn_measurement_device 'four-circle diffractometer'
_diffrn_measurement_device_type 'XtaLAB AFC12 (RINC): Kappa single'
_diffrn_measurement_method '\w scans'
_diffrn_orient_matrix_type 'CrysAlisPro convention (1999,Acta A55,543-557)'
_diffrn_orient_matrix_UB_11 0.0187417000
_diffrn_orient_matrix_UB_12 0.1094210000
_diffrn_orient_matrix_UB_13 0.0116501000
_diffrn_orient_matrix_UB_21 -0.0624186000
_diffrn_orient_matrix_UB_22 0.0116483000
_diffrn_orient_matrix_UB_23 0.0762519000
_diffrn_orient_matrix_UB_31 0.1614246000
_diffrn_orient_matrix_UB_32 0.0340889000
_diffrn_orient_matrix_UB_33 0.0521605000
_diffrn_radiation_monochromator mirror
_diffrn_radiation_probe x-ray
_diffrn_radiation_type CuK\a
_diffrn_radiation_wavelength 1.54184
_diffrn_reflns_av_R_equivalents 0.0397
_diffrn_reflns_av_unetI/netI 0.0422
_diffrn_reflns_Laue_measured_fraction_full 0.996
_diffrn_reflns_Laue_measured_fraction_max 0.959
_diffrn_reflns_limit_h_max 12
_diffrn_reflns_limit_h_min -9
_diffrn_reflns_limit_k_max 18
_diffrn_reflns_limit_k_min -19
_diffrn_reflns_limit_l_max 22
_diffrn_reflns_limit_l_min -19
_diffrn_reflns_number 27245
_diffrn_reflns_point_group_measured_fraction_full 0.996
_diffrn_reflns_point_group_measured_fraction_max 0.959
_diffrn_reflns_theta_full 67.684
_diffrn_reflns_theta_max 78.614
_diffrn_reflns_theta_min 3.305
_diffrn_source 'Rotating-anode X-ray tube (dual wavelength)'
_diffrn_source_type 'Rigaku (Cu) X-ray DW Source'
_exptl_absorpt_coefficient_mu 5.428
_exptl_absorpt_correction_T_max 1.00000
_exptl_absorpt_correction_T_min 0.93003
_exptl_absorpt_correction_type multi-scan
_exptl_absorpt_process_details
;
CrysAlisPro 1.171.39.33c (Rigaku Oxford Diffraction, 2017)
Empirical absorption correction using spherical harmonics,
 implemented in SCALE3 ABSPACK scaling algorithm.
;
_exptl_crystal_colour 'clear light pink'
_exptl_crystal_colour_lustre clear
_exptl_crystal_colour_modifier light
_exptl_crystal_colour_primary pink
_exptl_crystal_density_diffrn 2.007
_exptl_crystal_description needle
_exptl_crystal_F_000 1362
_exptl_crystal_size_max 0.02
_exptl_crystal_size_mid 0.02
_exptl_crystal_size_min 0.02
_refine_diff_density_max 0.928
_refine_diff_density_min -0.877
_refine_diff_density_rms 0.115
_refine_ls_extinction_method none
_refine_ls_goodness_of_fit_ref 1.125
_refine_ls_hydrogen_treatment constr
_refine_ls_matrix_type full
_refine_ls_number_parameters 658
_refine_ls_number_reflns 9307
_refine_ls_number_restraints 0
_refine_ls_restrained_S_all 1.125
_refine_ls_R_factor_all 0.0665
_refine_ls_R_factor_gt 0.0552
_refine_ls_shift/su_max 0.001
_refine_ls_shift/su_mean 0.000
_refine_ls_structure_factor_coef Fsqd
_refine_ls_weighting_details 'w=1/[\s^2^(Fo^2^)+(0.0804P)^2^+3.8905P] where P=(Fo^2^+2Fc^2^)/3'
_refine_ls_weighting_scheme calc
_refine_ls_wR_factor_gt 0.1555
_refine_ls_wR_factor_ref 0.1612
_reflns_Friedel_coverage 0.000
_reflns_number_gt 7405
_reflns_number_total 9307
_reflns_threshold_expression 'I > 2\s(I)'
_cod_data_source_file d0dt01340d2.cif
_cod_data_source_block 180724a
_cod_depositor_comments 'Adding full bibliography for 7704312--7704315.cif.'
_cod_original_cell_volume 2258.22(11)
_cod_database_code 7704312
_shelx_shelxl_version_number 2018/3
_chemical_oxdiff_formula CNHClCuO
_shelx_space_group_comment
;
The symmetry employed for this shelxl refinement is uniquely defined
by the following loop, which should always be used as a source of
symmetry information in preference to the above space-group names.
They are only intended as comments.
;
_shelx_estimated_absorpt_t_max 0.899
_shelx_estimated_absorpt_t_min 0.899
_reflns_odcompleteness_completeness 99.60
_reflns_odcompleteness_iscentric 1
_reflns_odcompleteness_theta 66.97
_olex2_refinement_description
;
1. Fixed Uiso
 At 1.2 times of:
  All C(H) groups, All C(H,H) groups, All C(H,H,H,H) groups
2. Others
 Fixed Sof: H01R(0.8) H01S(0.8) H01T(0.2) H01U(0.2) H01(0.8) HB(0.8) HC(0.2)
 HD(0.2) C1(0.8) H1A(0.8) H1B(0.8) C0AA(0.2) H0AB(0.2) H0AC(0.2)
3.a Secondary CH2 refined with riding coordinates:
 C01J(H01F,H01J), C01K(H01K,H01L), C01M(H01M,H01N), C01R(H01R,H01S), C01R(H01T,
 H01U), C01V(H01Y,H), C01W(H01Z,HA), C01X(H01,HB), C01X(HC,HD), C01Z(H0AA,HE),
 C1(H1A,H1B), C0AA(H0AB,H0AC)
3.b Aromatic/amide H refined with riding coordinates:
 C014(H014), C015(H015), C017(H017), C019(H019), C01A(H01A), C01B(H01B),
 C01C(H01C), C01D(H01D), C01E(H01E), C01G(H01G), C01H(H01H), C01I(H01I),
 C01O(H01O), C01P(H01P), C01Q(H01Q), C01S(H01V), C01T(H01W), C01U(H01X)
;
_olex2_submission_special_instructions 'No special instructions were received'
_oxdiff_exptl_absorpt_empirical_details
;
Empirical correction (ABSPACK) includes:
- Absorption correction using spherical harmonics
- Frame scaling
;
_oxdiff_exptl_absorpt_empirical_full_max 1.835
_oxdiff_exptl_absorpt_empirical_full_min 0.748

loop_
_space_group_symop_operation_xyz
'x, y, z'
'-x, -y, -z'

loop_
_atom_site_label
_atom_site_type_symbol
_atom_site_fract_x
_atom_site_fract_y
_atom_site_fract_z
_atom_site_U_iso_or_equiv
_atom_site_adp_type
_atom_site_occupancy
_atom_site_site_symmetry_order
_atom_site_calc_flag
_atom_site_refinement_flags_posn
_atom_site_refinement_flags_adp
_atom_site_refinement_flags_occupancy
_atom_site_disorder_assembly
_atom_site_disorder_group
Cu01 Cu 0.06313(8) 0.93437(5) 0.65604(4) 0.03280(17) Uani 1 1 d . . . . .
Cu02 Cu 0.70484(8) 0.58352(5) 1.01218(4) 0.03403(17) Uani 1 1 d . . . . .
Cu03 Cu 0.35607(8) 0.82085(5) 0.91274(4) 0.03656(18) Uani 1 1 d . . . . .
Cu04 Cu 0.04150(8) 0.54742(5) 0.41837(5) 0.04035(19) Uani 1 1 d . . . . .
Cu05 Cu 0.32014(8) 0.23058(5) 0.31206(4) 0.03773(18) Uani 1 1 d . . . . .
Cu06 Cu 0.63084(9) 0.36710(6) 0.65933(5) 0.0431(2) Uani 1 1 d . . . . .
Cl07 Cl 0.64005(13) 0.41225(9) 0.32373(7) 0.0370(2) Uani 1 1 d . . . . .
Cl08 Cl 0.40717(15) 1.10986(10) 0.66504(8) 0.0437(3) Uani 1 1 d . . . . .
Cl00 Cl 1.02710(16) 0.77882(9) 1.02517(9) 0.0484(3) Uani 1 1 d . . . . .
O00A O 0.2822(4) 1.0191(3) 0.6178(2) 0.0439(8) Uani 1 1 d . . . . .
O00B O 0.3588(4) 1.1933(3) 0.6702(2) 0.0444(8) Uani 1 1 d . . . . .
O00C O 0.5092(4) 0.3349(3) 0.2647(2) 0.0508(9) Uani 1 1 d . . . . .
O00D O 0.4554(5) 1.1108(3) 0.7432(2) 0.0514(9) Uani 1 1 d . . . . .
N00E N 0.1721(4) 0.9167(3) 0.7502(2) 0.0328(8) Uani 1 1 d . . . . .
N00F N 0.0256(4) 0.8053(3) 0.5696(2) 0.0331(8) Uani 1 1 d . . . . .
N00G N -0.0995(4) 0.9430(3) 0.5759(2) 0.0333(8) Uani 1 1 d . . . . .
N00H N 0.4563(4) 0.7623(3) 0.9689(2) 0.0353(8) Uani 1 1 d . . . . .
N00I N 0.5850(4) 0.6666(3) 0.9937(2) 0.0333(8) Uani 1 1 d . . . . .
O00J O 0.7387(5) 0.4622(3) 0.2857(3) 0.0546(10) Uani 1 1 d . . . . .
N00K N 0.4366(5) 0.2631(3) 0.4217(3) 0.0384(9) Uani 1 1 d . . . . .
N00L N 0.7109(4) 0.5102(3) 0.9004(3) 0.0369(9) Uani 1 1 d . . . . .
N00M N 0.0989(5) 0.4423(3) 0.3607(3) 0.0379(9) Uani 1 1 d . . . . .
O00N O 0.9469(5) 0.7160(3) 1.0612(3) 0.0546(10) Uani 1 1 d . . . . .
N00O N 0.6705(4) 0.6312(3) 1.1234(2) 0.0341(8) Uani 1 1 d . . . . .
N00P N 0.8002(4) 0.4893(3) 1.0379(3) 0.0363(8) Uani 1 1 d . . . . .
N00Q N 0.2721(4) 0.8846(3) 0.8547(2) 0.0367(9) Uani 1 1 d . . . . .
N00R N -0.0049(4) 0.6588(3) 0.4746(2) 0.0359(8) Uani 1 1 d . . . . .
N00S N 0.0719(5) 1.0605(3) 0.7411(2) 0.0368(9) Uani 1 1 d . . . . .
N00T N 0.5648(5) 0.3052(3) 0.5476(3) 0.0414(9) Uani 1 1 d . . . . .
N00U N 0.2140(4) 0.3290(3) 0.3326(3) 0.0392(9) Uani 1 1 d . . . . .
N00V N 0.4053(5) 0.1183(3) 0.2845(3) 0.0403(9) Uani 1 1 d . . . . .
N00W N 0.1866(5) 0.1775(3) 0.2011(3) 0.0433(10) Uani 1 1 d . . . . .
N00X N 0.6884(5) 0.4189(3) 0.7711(3) 0.0448(10) Uani 1 1 d . . . . .
C00Y C -0.0902(5) 0.7859(3) 0.5052(3) 0.0318(9) Uani 1 1 d . . . . .
O00Z O 0.7187(5) 0.3634(5) 0.3618(4) 0.0778(16) Uani 1 1 d . . . . .
C010 C 0.5499(5) 0.7156(4) 1.0639(3) 0.0329(9) Uani 1 1 d . . . . .
O011 O 0.5286(6) 1.1133(4) 0.6255(3) 0.0742(14) Uani 1 1 d . . . . .
C012 C 0.1874(5) 0.9945(3) 0.8210(3) 0.0327(9) Uani 1 1 d . . . . .
O013 O 0.9384(6) 0.8382(4) 1.0111(3) 0.0727(14) Uani 1 1 d . . . . .
C014 C 0.2240(5) 0.8539(4) 0.7731(3) 0.0334(9) Uani 1 1 d . . . . .
H014 H 0.227379 0.794817 0.737139 0.040 Uiso 1 1 calc R . . . .
C015 C 0.5278(5) 0.6977(4) 0.9394(3) 0.0356(10) Uani 1 1 d . . . . .
H015 H 0.535991 0.676912 0.886105 0.043 Uiso 1 1 calc R . . . .
O016 O 0.5926(6) 0.4788(4) 0.3811(4) 0.0892(19) Uani 1 1 d . . . . .
C017 C 0.6718(6) 0.5007(4) 0.8242(3) 0.0383(10) Uani 1 1 d . . . . .
H017 H 0.636305 0.545513 0.808383 0.046 Uiso 1 1 calc R . . . .
O018 O 1.0459(7) 0.7176(4) 0.9512(3) 0.0798(15) Uani 1 1 d . . . . .
C019 C 0.4699(5) 0.7739(4) 1.0490(3) 0.0364(10) Uani 1 1 d . . . . .
H019 H 0.431780 0.813815 1.086100 0.044 Uiso 1 1 calc R . . . .
C01A C 0.4734(5) 0.3267(4) 0.4970(3) 0.0379(10) Uani 1 1 d . . . . .
H01A H 0.439672 0.380818 0.513512 0.045 Uiso 1 1 calc R . . . .
C01B C -0.1086(6) 0.6964(4) 0.4472(3) 0.0385(10) Uani 1 1 d . . . . .
H01B H -0.179089 0.666082 0.397715 0.046 Uiso 1 1 calc R . . . .
C01C C -0.1567(6) 0.8631(4) 0.5122(3) 0.0365(10) Uani 1 1 d . . . . .
H01C H -0.237347 0.855308 0.472406 0.044 Uiso 1 1 calc R . . . .
C01D C 0.5982(5) 0.6933(4) 1.1341(3) 0.0332(9) Uani 1 1 d . . . . .
H01D H 0.578196 0.722134 1.183721 0.040 Uiso 1 1 calc R . . . .
C01E C 0.2486(5) 0.9741(4) 0.8846(3) 0.0371(10) Uani 1 1 d . . . . .
H01E H 0.270656 1.014235 0.938916 0.044 Uiso 1 1 calc R . . . .
C01F C 0.1151(5) 0.3137(4) 0.2632(3) 0.0396(11) Uani 1 1 d . . . . .
C01G C 0.1340(6) 1.0723(4) 0.8126(3) 0.0395(11) Uani 1 1 d . . . . .
H01G H 0.144272 1.128442 0.856914 0.047 Uiso 1 1 calc R . . . .
C01H C 0.2010(6) 0.4060(4) 0.3896(3) 0.0388(11) Uani 1 1 d . . . . .
H01H H 0.255615 0.432169 0.443100 0.047 Uiso 1 1 calc R . . . .
C01I C 0.0722(5) 0.7278(3) 0.5488(3) 0.0359(10) Uani 1 1 d . . . . .
H01I H 0.149904 0.721133 0.581698 0.043 Uiso 1 1 calc R . . . .
C01J C 0.7230(5) 0.6031(4) 1.1906(3) 0.0385(10) Uani 1 1 d . . . . .
H01F H 0.647260 0.543209 1.189011 0.046 Uiso 1 1 calc R . . . .
H01J H 0.736809 0.656317 1.241511 0.046 Uiso 1 1 calc R . . . .
C01K C 0.8714(5) 0.5842(4) 1.1854(3) 0.0362(10) Uani 1 1 d . . . . .
H01K H 0.940364 0.639113 1.176373 0.043 Uiso 1 1 calc R . . . .
H01L H 0.916358 0.582853 1.236593 0.043 Uiso 1 1 calc R . . . .
C01L C 0.7604(5) 0.4308(4) 0.8977(3) 0.0366(10) Uani 1 1 d . . . . .
C01M C 0.8525(6) 0.4874(4) 1.1187(3) 0.0400(11) Uani 1 1 d . . . . .
H01M H 0.948234 0.475783 1.121945 0.048 Uiso 1 1 calc R . . . .
H01N H 0.779792 0.432580 1.125991 0.048 Uiso 1 1 calc R . . . .
C01N C 0.5106(6) 0.1958(4) 0.4224(3) 0.0382(10) Uani 1 1 d . . . . .
C01O C 0.8113(5) 0.4244(4) 0.9746(3) 0.0394(11) Uani 1 1 d . . . . .
H01O H 0.850598 0.375083 0.978091 0.047 Uiso 1 1 calc R . . . .
C01P C 0.0447(6) 0.3836(4) 0.2803(3) 0.0418(11) Uani 1 1 d . . . . .
H01P H -0.027129 0.390048 0.243703 0.050 Uiso 1 1 calc R . . . .
C01Q C 0.7457(6) 0.3752(4) 0.8191(3) 0.0406(11) Uani 1 1 d . . . . .
H01Q H 0.770219 0.317437 0.800867 0.049 Uiso 1 1 calc R . . . .
C01R C -0.1551(6) 1.0268(4) 0.5845(3) 0.0399(11) Uani 1 1 d . . . . .
H01R H -0.260158 1.001078 0.555173 0.048 Uiso 0.8 1 calc R . P A 1
H01S H -0.098040 1.070097 0.560436 0.048 Uiso 0.8 1 calc R . P A 1
H01T H -0.163642 1.039222 0.534497 0.048 Uiso 0.2 1 calc R . P B 2
H01U H -0.254733 1.010031 0.595385 0.048 Uiso 0.2 1 calc R . P B 2
C01S C 0.5896(6) 0.2217(4) 0.5003(3) 0.0429(11) Uani 1 1 d . . . . .
H01V H 0.648908 0.188744 0.517699 0.051 Uiso 1 1 calc R . . . .
C01T C 0.4933(6) 0.1199(4) 0.3466(3) 0.0428(12) Uani 1 1 d . . . . .
H01W H 0.542985 0.073736 0.342176 0.051 Uiso 1 1 calc R . . . .
C01U C 0.1043(6) 0.2305(4) 0.1922(3) 0.0452(12) Uani 1 1 d . . . . .
H01X H 0.041162 0.215921 0.142544 0.054 Uiso 1 1 calc R . . . .
C01V C 0.3819(7) 0.0436(4) 0.2050(3) 0.0457(12) Uani 1 1 d . . . . .
H01Y H 0.305210 -0.017985 0.199688 0.055 Uiso 1 1 calc R . . . .
H H 0.474952 0.029981 0.200083 0.055 Uiso 1 1 calc R . . . .
C01W C 0.1814(6) 0.0901(5) 0.1332(4) 0.0548(15) Uani 1 1 d . . . . .
H01Z H 0.150783 0.098396 0.082802 0.066 Uiso 1 1 calc R . . . .
HA H 0.106911 0.030755 0.133427 0.066 Uiso 1 1 calc R . . . .
C01X C 0.0129(7) 1.1348(4) 0.7260(3) 0.0458(12) Uani 1 1 d . . . . .
H01 H 0.079694 1.171890 0.701175 0.055 Uiso 0.8 1 calc R . P C 1
HB H 0.010879 1.181627 0.777015 0.055 Uiso 0.8 1 calc R . P C 1
HC H -0.059124 1.144192 0.758802 0.055 Uiso 0.2 1 calc R . P D 2
HD H 0.095746 1.197812 0.744393 0.055 Uiso 0.2 1 calc R . P D 2
O01Y O 1.1711(7) 0.8376(5) 1.0740(5) 0.116(3) Uani 1 1 d . . . . .
C01Z C 0.3339(6) 0.0764(4) 0.1386(3) 0.0468(12) Uani 1 1 d . . . . .
H0AA H 0.331776 0.027407 0.087616 0.056 Uiso 1 1 calc R . . . .
HE H 0.409519 0.139224 0.145569 0.056 Uiso 1 1 calc R . . . .
C1 C -0.1423(7) 1.0880(5) 0.6721(4) 0.0348(12) Uani 0.8 1 d . . P E 1
H1A H -0.183599 1.140578 0.673110 0.042 Uiso 0.8 1 calc R . P E 1
H1B H -0.204885 1.044958 0.694572 0.042 Uiso 0.8 1 calc R . P E 1
C0AA C -0.055(4) 1.114(2) 0.6485(15) 0.046(6) Uani 0.2 1 d . . P E 2
H0AB H 0.027929 1.137102 0.625323 0.055 Uiso 0.2 1 calc R . P E 2
H0AC H -0.108328 1.161651 0.653186 0.055 Uiso 0.2 1 calc R . P E 2

loop_
_atom_site_aniso_label
_atom_site_aniso_U_11
_atom_site_aniso_U_22
_atom_site_aniso_U_33
_atom_site_aniso_U_23
_atom_site_aniso_U_13
_atom_site_aniso_U_12
Cu01 0.0341(4) 0.0308(3) 0.0326(3) 0.0093(3) 0.0048(3) 0.0136(3)
Cu02 0.0325(4) 0.0358(4) 0.0363(4) 0.0149(3) 0.0106(3) 0.0125(3)
Cu03 0.0333(4) 0.0426(4) 0.0384(4) 0.0199(3) 0.0083(3) 0.0143(3)
Cu04 0.0385(4) 0.0328(4) 0.0451(4) 0.0072(3) 0.0107(3) 0.0129(3)
Cu05 0.0322(4) 0.0342(4) 0.0395(4) 0.0036(3) 0.0121(3) 0.0102(3)
Cu06 0.0382(4) 0.0455(4) 0.0407(4) 0.0104(3) 0.0137(3) 0.0110(3)
Cl07 0.0316(6) 0.0379(6) 0.0411(6) 0.0155(5) 0.0096(5) 0.0094(4)
Cl08 0.0466(7) 0.0443(6) 0.0462(6) 0.0202(5) 0.0149(5) 0.0185(5)
Cl00 0.0493(7) 0.0376(6) 0.0617(8) 0.0174(6) 0.0217(6) 0.0167(5)
O00A 0.050(2) 0.0387(18) 0.0394(18) 0.0131(15) 0.0112(16) 0.0103(16)
O00B 0.053(2) 0.0393(19) 0.0445(19) 0.0166(16) 0.0076(17) 0.0209(17)
O00C 0.045(2) 0.051(2) 0.0385(19) 0.0065(16) 0.0124(17) -0.0014(17)
O00D 0.054(2) 0.051(2) 0.050(2) 0.0229(18) 0.0015(18) 0.0189(19)
N00E 0.034(2) 0.0296(18) 0.0319(19) 0.0088(15) 0.0071(16) 0.0095(16)
N00F 0.0278(19) 0.0329(19) 0.0346(19) 0.0094(16) 0.0054(16) 0.0088(16)
N00G 0.0290(19) 0.0346(19) 0.037(2) 0.0137(16) 0.0070(16) 0.0124(16)
N00H 0.032(2) 0.038(2) 0.035(2) 0.0146(17) 0.0085(17) 0.0096(17)
N00I 0.032(2) 0.039(2) 0.0310(18) 0.0145(16) 0.0085(16) 0.0127(17)
O00J 0.045(2) 0.058(2) 0.069(3) 0.037(2) 0.019(2) 0.0102(19)
N00K 0.034(2) 0.035(2) 0.044(2) 0.0105(18) 0.0162(18) 0.0103(17)
N00L 0.032(2) 0.036(2) 0.042(2) 0.0129(17) 0.0124(17) 0.0095(17)
N00M 0.033(2) 0.036(2) 0.044(2) 0.0120(18) 0.0116(18) 0.0123(17)
O00N 0.051(2) 0.053(2) 0.056(2) 0.0201(19) 0.0160(19) 0.0094(19)
N00O 0.0285(19) 0.039(2) 0.038(2) 0.0188(17) 0.0061(16) 0.0112(17)
N00P 0.029(2) 0.035(2) 0.043(2) 0.0132(17) 0.0074(17) 0.0099(16)
N00Q 0.033(2) 0.041(2) 0.037(2) 0.0157(17) 0.0088(17) 0.0115(18)
N00R 0.031(2) 0.0327(19) 0.039(2) 0.0099(16) 0.0065(17) 0.0078(16)
N00S 0.039(2) 0.034(2) 0.036(2) 0.0093(16) 0.0057(17) 0.0160(17)
N00T 0.039(2) 0.039(2) 0.042(2) 0.0096(18) 0.0168(19) 0.0100(18)
N00U 0.030(2) 0.036(2) 0.046(2) 0.0062(18) 0.0134(18) 0.0102(17)
N00V 0.044(2) 0.031(2) 0.044(2) 0.0085(17) 0.019(2) 0.0114(18)
N00W 0.033(2) 0.042(2) 0.040(2) -0.0007(18) 0.0105(18) 0.0086(18)
N00X 0.033(2) 0.045(2) 0.053(3) 0.013(2) 0.018(2) 0.0098(19)
C00Y 0.027(2) 0.031(2) 0.036(2) 0.0119(18) 0.0048(18) 0.0089(18)
O00Z 0.048(3) 0.110(4) 0.109(4) 0.082(4) 0.018(3) 0.031(3)
C010 0.029(2) 0.038(2) 0.031(2) 0.0142(19) 0.0060(18) 0.0100(19)
O011 0.066(3) 0.084(3) 0.099(4) 0.047(3) 0.048(3) 0.035(3)
C012 0.028(2) 0.035(2) 0.035(2) 0.0119(19) 0.0072(18) 0.0111(18)
O013 0.091(4) 0.074(3) 0.081(3) 0.035(3) 0.031(3) 0.056(3)
C014 0.033(2) 0.034(2) 0.035(2) 0.0145(19) 0.0083(19) 0.0129(19)
C015 0.035(2) 0.041(2) 0.036(2) 0.018(2) 0.013(2) 0.014(2)
O016 0.074(3) 0.047(3) 0.113(4) -0.013(3) 0.049(3) 0.006(2)
C017 0.038(3) 0.042(3) 0.035(2) 0.013(2) 0.014(2) 0.012(2)
O018 0.105(4) 0.087(4) 0.085(4) 0.044(3) 0.058(3) 0.057(3)
C019 0.036(3) 0.036(2) 0.036(2) 0.0130(19) 0.011(2) 0.011(2)
C01A 0.033(2) 0.039(2) 0.038(2) 0.008(2) 0.012(2) 0.013(2)
C01B 0.034(2) 0.038(2) 0.038(2) 0.011(2) 0.004(2) 0.011(2)
C01C 0.034(2) 0.033(2) 0.041(2) 0.012(2) 0.008(2) 0.011(2)
C01D 0.027(2) 0.039(2) 0.032(2) 0.0136(19) 0.0060(18) 0.0082(19)
C01E 0.034(2) 0.041(3) 0.035(2) 0.011(2) 0.009(2) 0.014(2)
C01F 0.029(2) 0.042(3) 0.040(3) 0.006(2) 0.011(2) 0.008(2)
C01G 0.038(3) 0.035(2) 0.042(3) 0.007(2) 0.012(2) 0.013(2)
C01H 0.035(3) 0.031(2) 0.043(3) 0.005(2) 0.014(2) 0.0070(19)
C01I 0.034(2) 0.031(2) 0.039(2) 0.0086(19) 0.006(2) 0.0110(19)
C01J 0.033(2) 0.053(3) 0.040(3) 0.027(2) 0.013(2) 0.017(2)
C01K 0.028(2) 0.038(2) 0.041(2) 0.017(2) 0.0023(19) 0.0074(19)
C01L 0.026(2) 0.037(2) 0.048(3) 0.015(2) 0.011(2) 0.0112(19)
C01M 0.036(3) 0.036(2) 0.050(3) 0.019(2) 0.009(2) 0.012(2)
C01N 0.041(3) 0.032(2) 0.043(3) 0.013(2) 0.018(2) 0.012(2)
C01O 0.030(2) 0.034(2) 0.053(3) 0.015(2) 0.010(2) 0.0086(19)
C01P 0.036(3) 0.044(3) 0.040(3) 0.008(2) 0.012(2) 0.012(2)
C01Q 0.033(2) 0.038(2) 0.047(3) 0.011(2) 0.011(2) 0.012(2)
C01R 0.042(3) 0.039(3) 0.045(3) 0.018(2) 0.010(2) 0.020(2)
C01S 0.042(3) 0.040(3) 0.048(3) 0.015(2) 0.017(2) 0.014(2)
C01T 0.052(3) 0.036(3) 0.049(3) 0.017(2) 0.024(3) 0.020(2)
C01U 0.033(3) 0.043(3) 0.047(3) 0.004(2) 0.011(2) 0.008(2)
C01V 0.052(3) 0.039(3) 0.047(3) 0.010(2) 0.023(3) 0.017(2)
C01W 0.038(3) 0.051(3) 0.049(3) -0.011(3) 0.009(2) 0.012(2)
C01X 0.054(3) 0.032(2) 0.050(3) 0.008(2) 0.006(3) 0.023(2)
O01Y 0.055(3) 0.078(4) 0.167(7) 0.009(4) 0.009(4) -0.001(3)
C01Z 0.047(3) 0.046(3) 0.047(3) 0.012(2) 0.020(2) 0.018(2)
C1 0.031(3) 0.037(3) 0.042(3) 0.016(3) 0.015(3) 0.015(2)
C0AA 0.055(17) 0.060(17) 0.034(12) 0.019(12) 0.006(12) 0.035(15)

loop_
_atom_type_symbol
_atom_type_description
_atom_type_scat_dispersion_real
_atom_type_scat_dispersion_imag
_atom_type_scat_source
C C 0.0181 0.0091 'International Tables Vol C Tables 4.2.6.8 and 6.1.1.4'
H H 0.0000 0.0000 'International Tables Vol C Tables 4.2.6.8 and 6.1.1.4'
Cl Cl 0.3639 0.7018 'International Tables Vol C Tables 4.2.6.8 and 6.1.1.4'
Cu Cu -1.9646 0.5888 'International Tables Vol C Tables 4.2.6.8 and 6.1.1.4'
N N 0.0311 0.0180 'International Tables Vol C Tables 4.2.6.8 and 6.1.1.4'
O O 0.0492 0.0322 'International Tables Vol C Tables 4.2.6.8 and 6.1.1.4'

loop_
_geom_angle_atom_site_label_1
_geom_angle_atom_site_label_2
_geom_angle_atom_site_label_3
_geom_angle
_geom_angle_site_symmetry_1
_geom_angle_site_symmetry_3
_geom_angle_publ_flag
N00E Cu01 O00A 97.76(15) . . ?
N00E Cu01 N00G 162.94(16) . . ?
N00E Cu01 N00S 82.40(16) . . ?
N00F Cu01 O00A 93.51(14) . . ?
N00F Cu01 N00E 101.19(16) . . ?
N00F Cu01 N00G 82.50(16) . . ?
N00F Cu01 N00S 172.50(17) . . ?
N00G Cu01 O00A 98.64(14) . . ?
N00S Cu01 O00A 92.52(15) . . ?
N00S Cu01 N00G 92.18(16) . . ?
N00I Cu02 N00L 101.23(17) . . ?
N00I Cu02 O00N 96.17(16) . . ?
N00I Cu02 N00O 82.49(16) . . ?
N00I Cu02 N00P 171.04(17) . . ?
N00L Cu02 O00N 101.96(16) . . ?
N00L Cu02 N00O 168.56(17) . . ?
N00L Cu02 N00P 83.03(17) . . ?
N00O Cu02 O00N 88.27(16) . . ?
N00O Cu02 N00P 91.86(16) . . ?
N00P Cu02 O00N 90.58(16) . . ?
N00H Cu03 N00Q 174.89(18) . . ?
N00M Cu04 N00R 175.99(18) . . ?
N00K Cu05 N00U 101.10(18) . . ?
N00K Cu05 N00V 82.94(18) . . ?
N00K Cu05 N00W 171.47(19) . . ?
N00U Cu05 N00V 173.53(18) . . ?
N00U Cu05 N00W 83.02(18) . . ?
N00W Cu05 N00V 92.33(18) . . ?
N00X Cu06 N00T 175.3(2) . . ?
O00J Cl07 O00C 110.8(2) . . ?
O00J Cl07 O00Z 107.6(3) . . ?
O00Z Cl07 O00C 106.8(3) . . ?
O016 Cl07 O00C 109.4(3) . . ?
O016 Cl07 O00J 111.8(3) . . ?
O016 Cl07 O00Z 110.3(4) . . ?
O00B Cl08 O00A 108.6(2) . . ?
O00D Cl08 O00A 110.1(2) . . ?
O00D Cl08 O00B 110.1(2) . . ?
O00D Cl08 O011 109.3(3) . . ?
O011 Cl08 O00A 108.4(3) . . ?
O011 Cl08 O00B 110.2(3) . . ?
O00N Cl00 O013 107.2(3) . . ?
O00N Cl00 O018 108.3(3) . . ?
O018 Cl00 O013 111.0(3) . . ?
O01Y Cl00 O00N 111.0(4) . . ?
O01Y Cl00 O013 112.1(4) . . ?
O01Y Cl00 O018 107.2(4) . . ?
Cl08 O00A Cu01 129.7(2) . . ?
C012 N00E Cu01 110.0(3) . . ?
C014 N00E Cu01 144.0(3) . . ?
C014 N00E C012 105.5(4) . . ?
C00Y N00F Cu01 111.7(3) . . ?
C01I N00F Cu01 143.0(3) . . ?
C01I N00F C00Y 105.2(4) . . ?
C01C N00G Cu01 112.7(3) . . ?
C01C N00G C01R 119.8(4) . . ?
C01R N00G Cu01 127.4(3) . . ?
C015 N00H Cu03 127.4(3) . . ?
C015 N00H C019 105.3(4) . . ?
C019 N00H Cu03 127.2(3) . . ?
C010 N00I Cu02 111.1(3) . . ?
C015 N00I Cu02 144.2(3) . . ?
C015 N00I C010 104.7(4) . . ?
C01A N00K Cu05 143.7(4) . . ?
C01A N00K C01N 105.5(4) . . ?
C01N N00K Cu05 110.8(3) . . ?
C017 N00L Cu02 144.2(4) . . ?
C017 N00L C01L 105.1(4) . . ?
C01L N00L Cu02 110.3(3) . . ?
C01H N00M Cu04 127.3(3) . . ?
C01H N00M C01P 105.4(4) . . ?
C01P N00M Cu04 127.2(4) . . ?
Cl00 O00N Cu02 131.8(3) . . ?
C01D N00O Cu02 114.3(3) . . ?
C01D N00O C01J 119.9(4) . . ?
C01J N00O Cu02 125.8(3) . . ?
C01M N00P Cu02 127.3(3) . . ?
C01O N00P Cu02 112.8(4) . . ?
C01O N00P C01M 119.9(4) . . ?
C014 N00Q Cu03 127.6(3) . . ?
C014 N00Q C01E 104.7(4) . . ?
C01E N00Q Cu03 127.7(3) . . ?
C01B N00R Cu04 128.3(3) . . ?
C01I N00R Cu04 126.1(3) . . ?
C01I N00R C01B 105.0(4) . . ?
C01G N00S Cu01 114.4(3) . . ?
C01G N00S C01X 120.9(4) . . ?
C01X N00S Cu01 124.7(3) . . ?
C01A N00T Cu06 127.7(3) . . ?
C01A N00T C01S 105.6(4) . . ?
C01S N00T Cu06 126.5(4) . . ?
C01F N00U Cu05 110.6(3) . . ?
C01H N00U Cu05 143.6(4) . . ?
C01H N00U C01F 105.8(4) . . ?
C01T N00V Cu05 112.5(3) . . ?
C01T N00V C01V 120.4(4) . . ?
C01V N00V Cu05 127.1(4) . . ?
C01U N00W Cu05 113.2(3) . . ?
C01U N00W C01W 120.8(5) . . ?
C01W N00W Cu05 125.9(4) . . ?
C017 N00X Cu06 129.3(4) . . ?
C017 N00X C01Q 104.4(4) . . ?
C01Q N00X Cu06 126.0(4) . . ?
N00F C00Y C01C 115.8(4) . . ?
C01B C00Y N00F 108.7(4) . . ?
C01B C00Y C01C 135.4(4) . . ?
N00I C010 C01D 116.2(4) . . ?
C019 C010 N00I 109.3(4) . . ?
C019 C010 C01D 134.5(4) . . ?
N00E C012 C01G 116.6(4) . . ?
C01E C012 N00E 108.0(4) . . ?
C01E C012 C01G 135.4(4) . . ?
N00E C014 N00Q 113.2(4) . . ?
N00E C014 H014 123.4 . . ?
N00Q C014 H014 123.4 . . ?
N00H C015 H015 123.3 . . ?
N00I C015 N00H 113.5(4) . . ?
N00I C015 H015 123.3 . . ?
N00L C017 N00X 113.4(5) . . ?
N00L C017 H017 123.3 . . ?
N00X C017 H017 123.3 . . ?
N00H C019 H019 126.4 . . ?
C010 C019 N00H 107.2(4) . . ?
C010 C019 H019 126.4 . . ?
N00K C01A N00T 112.9(4) . . ?
N00K C01A H01A 123.5 . . ?
N00T C01A H01A 123.5 . . ?
N00R C01B H01B 126.0 . . ?
C00Y C01B N00R 108.1(4) . . ?
C00Y C01B H01B 126.0 . . ?
N00G C01C C00Y 117.0(4) . . ?
N00G C01C H01C 121.5 . . ?
C00Y C01C H01C 121.5 . . ?
N00O C01D C010 115.8(4) . . ?
N00O C01D H01D 122.1 . . ?
C010 C01D H01D 122.1 . . ?
N00Q C01E H01E 125.7 . . ?
C012 C01E N00Q 108.6(4) . . ?
C012 C01E H01E 125.7 . . ?
N00U C01F C01P 108.5(4) . . ?
N00U C01F C01U 116.6(5) . . ?
C01P C01F C01U 134.9(5) . . ?
N00S C01G C012 116.5(4) . . ?
N00S C01G H01G 121.7 . . ?
C012 C01G H01G 121.7 . . ?
N00M C01H H01H 123.9 . . ?
N00U C01H N00M 112.2(5) . . ?
N00U C01H H01H 123.9 . . ?
N00F C01I N00R 113.0(4) . . ?
N00F C01I H01I 123.5 . . ?
N00R C01I H01I 123.5 . . ?
N00O C01J H01F 109.5 . . ?
N00O C01J H01J 109.5 . . ?
N00O C01J C01K 110.8(4) . . ?
H01F C01J H01J 108.1 . . ?
C01K C01J H01F 109.5 . . ?
C01K C01J H01J 109.5 . . ?
C01J C01K H01K 109.0 . . ?
C01J C01K H01L 109.0 . . ?
H01K C01K H01L 107.8 . . ?
C01M C01K C01J 113.0(4) . . ?
C01M C01K H01K 109.0 . . ?
C01M C01K H01L 109.0 . . ?
N00L C01L C01O 116.2(4) . . ?
C01Q C01L N00L 108.6(4) . . ?
C01Q C01L C01O 135.2(5) . . ?
N00P C01M C01K 111.6(4) . . ?
N00P C01M H01M 109.3 . . ?
N00P C01M H01N 109.3 . . ?
C01K C01M H01M 109.3 . . ?
C01K C01M H01N 109.3 . . ?
H01M C01M H01N 108.0 . . ?
N00K C01N C01T 116.8(5) . . ?
C01S C01N N00K 108.4(4) . . ?
C01S C01N C01T 134.8(5) . . ?
N00P C01O C01L 117.3(5) . . ?
N00P C01O H01O 121.3 . . ?
C01L C01O H01O 121.3 . . ?
N00M C01P C01F 107.9(5) . . ?
N00M C01P H01P 126.0 . . ?
C01F C01P H01P 126.0 . . ?
N00X C01Q H01Q 125.8 . . ?
C01L C01Q N00X 108.5(4) . . ?
C01L C01Q H01Q 125.8 . . ?
N00G C01R H01R 109.0 . . ?
N00G C01R H01S 109.0 . . ?
N00G C01R H01T 109.6 . . ?
N00G C01R H01U 109.6 . . ?
N00G C01R C1 112.8(4) . . ?
H01R C01R H01S 107.8 . . ?
H01T C01R H01U 108.1 . . ?
C1 C01R H01R 109.0 . . ?
C1 C01R H01S 109.0 . . ?
C0AA C01R N00G 110.4(11) . . ?
C0AA C01R H01T 109.6 . . ?
C0AA C01R H01U 109.6 . . ?
N00T C01S H01V 126.2 . . ?
C01N C01S N00T 107.5(5) . . ?
C01N C01S H01V 126.2 . . ?
N00V C01T C01N 116.9(5) . . ?
N00V C01T H01W 121.6 . . ?
C01N C01T H01W 121.6 . . ?
N00W C01U C01F 116.5(5) . . ?
N00W C01U H01X 121.8 . . ?
C01F C01U H01X 121.8 . . ?
N00V C01V H01Y 109.1 . . ?
N00V C01V H 109.1 . . ?
N00V C01V C01Z 112.3(4) . . ?
H01Y C01V H 107.9 . . ?
C01Z C01V H01Y 109.1 . . ?
C01Z C01V H 109.1 . . ?
N00W C01W H01Z 109.4 . . ?
N00W C01W HA 109.4 . . ?
N00W C01W C01Z 111.1(5) . . ?
H01Z C01W HA 108.0 . . ?
C01Z C01W H01Z 109.4 . . ?
C01Z C01W HA 109.4 . . ?
N00S C01X H01 109.2 . . ?
N00S C01X HB 109.2 . . ?
N00S C01X HC 108.2 . . ?
N00S C01X HD 108.2 . . ?
N00S C01X C1 111.9(4) . . ?
H01 C01X HB 107.9 . . ?
HC C01X HD 107.3 . . ?
C1 C01X H01 109.2 . . ?
C1 C01X HB 109.2 . . ?
C0AA C01X N00S 116.5(12) . . ?
C0AA C01X HC 108.2 . . ?
C0AA C01X HD 108.2 . . ?
C01V C01Z C01W 115.2(5) . . ?
C01V C01Z H0AA 108.5 . . ?
C01V C01Z HE 108.5 . . ?
C01W C01Z H0AA 108.5 . . ?
C01W C01Z HE 108.5 . . ?
H0AA C01Z HE 107.5 . . ?
C01R C1 H1A 108.2 . . ?
C01R C1 H1B 108.2 . . ?
C01X C1 C01R 116.2(5) . . ?
C01X C1 H1A 108.2 . . ?
C01X C1 H1B 108.2 . . ?
H1A C1 H1B 107.4 . . ?
C01R C0AA H0AB 103.5 . . ?
C01R C0AA H0AC 103.5 . . ?
C01X C0AA C01R 135(2) . . ?
C01X C0AA H0AB 103.5 . . ?
C01X C0AA H0AC 103.5 . . ?
H0AB C0AA H0AC 105.3 . . ?

loop_
_geom_bond_atom_site_label_1
_geom_bond_atom_site_label_2
_geom_bond_distance
_geom_bond_site_symmetry_2
_geom_bond_publ_flag
Cu01 O00A 2.418(4) . ?
Cu01 N00E 1.993(4) . ?
Cu01 N00F 1.965(4) . ?
Cu01 N00G 2.028(4) . ?
Cu01 N00S 1.994(4) . ?
Cu02 N00I 1.976(4) . ?
Cu02 N00L 1.980(4) . ?
Cu02 O00N 2.413(4) . ?
Cu02 N00O 2.001(4) . ?
Cu02 N00P 2.009(4) . ?
Cu03 N00H 1.859(4) . ?
Cu03 N00Q 1.860(4) . ?
Cu04 N00M 1.859(4) . ?
Cu04 N00R 1.862(4) . ?
Cu05 N00K 1.964(4) . ?
Cu05 N00U 1.977(4) . ?
Cu05 N00V 2.017(4) . ?
Cu05 N00W 1.996(5) . ?
Cu06 N00T 1.858(4) . ?
Cu06 N00X 1.850(5) . ?
Cl07 O00C 1.446(4) . ?
Cl07 O00J 1.413(4) . ?
Cl07 O00Z 1.429(4) . ?
Cl07 O016 1.409(5) . ?
Cl08 O00A 1.444(4) . ?
Cl08 O00B 1.428(4) . ?
Cl08 O00D 1.412(4) . ?
Cl08 O011 1.428(5) . ?
Cl00 O00N 1.411(4) . ?
Cl00 O013 1.437(5) . ?
Cl00 O018 1.422(5) . ?
Cl00 O01Y 1.393(6) . ?
N00E C012 1.387(6) . ?
N00E C014 1.320(6) . ?
N00F C00Y 1.381(6) . ?
N00F C01I 1.320(6) . ?
N00G C01C 1.285(6) . ?
N00G C01R 1.467(6) . ?
N00H C015 1.349(6) . ?
N00H C019 1.378(6) . ?
N00I C010 1.381(6) . ?
N00I C015 1.321(6) . ?
N00K C01A 1.320(6) . ?
N00K C01N 1.382(6) . ?
N00L C017 1.320(6) . ?
N00L C01L 1.386(6) . ?
N00M C01H 1.357(7) . ?
N00M C01P 1.370(7) . ?
N00O C01D 1.285(6) . ?
N00O C01J 1.469(6) . ?
N00P C01M 1.482(6) . ?
N00P C01O 1.282(7) . ?
N00Q C014 1.360(6) . ?
N00Q C01E 1.372(6) . ?
N00R C01B 1.373(6) . ?
N00R C01I 1.356(6) . ?
N00S C01G 1.275(6) . ?
N00S C01X 1.457(6) . ?
N00T C01A 1.348(7) . ?
N00T C01S 1.375(7) . ?
N00U C01F 1.371(7) . ?
N00U C01H 1.329(6) . ?
N00V C01T 1.293(7) . ?
N00V C01V 1.454(6) . ?
N00W C01U 1.288(7) . ?
N00W C01W 1.467(6) . ?
N00X C017 1.360(7) . ?
N00X C01Q 1.377(7) . ?
C00Y C01B 1.363(7) . ?
C00Y C01C 1.446(6) . ?
C010 C019 1.368(7) . ?
C010 C01D 1.451(6) . ?
C012 C01E 1.371(7) . ?
C012 C01G 1.434(7) . ?
C014 H014 0.9300 . ?
C015 H015 0.9300 . ?
C017 H017 0.9300 . ?
C019 H019 0.9300 . ?
C01A H01A 0.9300 . ?
C01B H01B 0.9300 . ?
C01C H01C 0.9300 . ?
C01D H01D 0.9300 . ?
C01E H01E 0.9300 . ?
C01F C01P 1.372(7) . ?
C01F C01U 1.445(7) . ?
C01G H01G 0.9300 . ?
C01H H01H 0.9300 . ?
C01I H01I 0.9300 . ?
C01J H01F 0.9700 . ?
C01J H01J 0.9700 . ?
C01J C01K 1.521(6) . ?
C01K H01K 0.9700 . ?
C01K H01L 0.9700 . ?
C01K C01M 1.509(7) . ?
C01L C01O 1.442(7) . ?
C01L C01Q 1.361(7) . ?
C01M H01M 0.9700 . ?
C01M H01N 0.9700 . ?
C01N C01S 1.374(8) . ?
C01N C01T 1.428(7) . ?
C01O H01O 0.9300 . ?
C01P H01P 0.9300 . ?
C01Q H01Q 0.9300 . ?
C01R H01R 0.9700 . ?
C01R H01S 0.9700 . ?
C01R H01T 0.9700 . ?
C01R H01U 0.9700 . ?
C01R C1 1.520(8) . ?
C01R C0AA 1.42(3) . ?
C01S H01V 0.9300 . ?
C01T H01W 0.9300 . ?
C01U H01X 0.9300 . ?
C01V H01Y 0.9700 . ?
C01V H 0.9700 . ?
C01V C01Z 1.490(8) . ?
C01W H01Z 0.9700 . ?
C01W HA 0.9700 . ?
C01W C01Z 1.513(8) . ?
C01X H01 0.9700 . ?
C01X HB 0.9700 . ?
C01X HC 0.9700 . ?
C01X HD 0.9700 . ?
C01X C1 1.490(8) . ?
C01X C0AA 1.35(2) . ?
C01Z H0AA 0.9700 . ?
C01Z HE 0.9700 . ?
C1 H1A 0.9700 . ?
C1 H1B 0.9700 . ?
C0AA H0AB 0.9700 . ?
C0AA H0AC 0.9700 . ?
